data_2200884
loop_
_publ_author_name
'Rajagopal, K.'
'Krishnakumar, R. V.'
'Subha Nandhini, M.'
'Mostad, A.'
'Natarajan, S.'

_publ_section_title
;
 <small>DL</small>-Valinium trichloroacetate at 123K
;
_journal_issue 3
_journal_name_full 'Acta Crystallographica Section E'
_journal_page_first o279
_journal_page_last o281
_journal_paper_doi 10.1107/S1600536802002751
_journal_volume 58
_journal_year 2002
_chemical_formula_iupac 'C5 H12 N O2 1+, C2 Cl3 O2 1-'
_chemical_formula_moiety 'C5 H12 N O2 1+, C2 Cl3 O2 1-'
_chemical_formula_sum 'C7 H12 Cl3 N O4'
_chemical_formula_weight 280.53
_chemical_name_common 'DL-valinium trichloroacetate'
_chemical_name_systematic
;
DL-valinium trichloroacetate
;
_space_group_IT_number 2
_symmetry_cell_setting triclinic
_symmetry_space_group_name_Hall '-P 1'
_symmetry_space_group_name_H-M 'P -1'
_atom_sites_solution_hydrogens geom
_atom_sites_solution_primary direct
_atom_sites_solution_secondary difmap
_cell_angle_alpha 106.50(3)
_cell_angle_beta 97.50(3)
_cell_angle_gamma 95.80(3)
_cell_formula_units_Z 2
_cell_length_a 7.2380(14)
_cell_length_b 8.4150(17)
_cell_length_c 10.303(2)
_cell_measurement_reflns_used 1024
_cell_measurement_temperature 123(2)
_cell_measurement_theta_max 23.0
_cell_measurement_theta_min 2.5
_cell_volume 590.2(2)
_computing_cell_refinement SMART-NT
_computing_data_collection 'SMART-NT (Bruker, 1999)'
_computing_data_reduction 'SAINT-NT (Bruker, 1999)'
_computing_molecular_graphics 'PLATON (Spek, 1999)'
_computing_publication_material SHELXL97
_computing_structure_refinement 'SHELXL97 (Sheldrick, 1997)'
_computing_structure_solution 'SHELXS97 (Sheldrick, 1990)'
_diffrn_ambient_temperature 123(2)
_diffrn_detector_area_resol_mean 8
_diffrn_measured_fraction_theta_full .969
_diffrn_measured_fraction_theta_max .969
_diffrn_measurement_device_type 'Bruker SMART CCD'
_diffrn_measurement_method \w
_diffrn_radiation_monochromator graphite
_diffrn_radiation_source 'fine-focus sealed tube'
_diffrn_radiation_type MoK\a
_diffrn_radiation_wavelength .71073
_diffrn_reflns_av_R_equivalents .019
_diffrn_reflns_av_sigmaI/netI .0152
_diffrn_reflns_limit_h_max 10
_diffrn_reflns_limit_h_min -9
_diffrn_reflns_limit_k_max 12
_diffrn_reflns_limit_k_min -11
_diffrn_reflns_limit_l_max 14
_diffrn_reflns_limit_l_min -14
_diffrn_reflns_number 7923
_diffrn_reflns_theta_full 30.67
_diffrn_reflns_theta_max 30.67
_diffrn_reflns_theta_min 2.55
_exptl_absorpt_coefficient_mu .770
_exptl_absorpt_correction_T_max .89
_exptl_absorpt_correction_T_min .68
_exptl_absorpt_correction_type empirical
_exptl_absorpt_process_details '(SADABS; Bruker, 1998)'
_exptl_crystal_colour colourless
_exptl_crystal_density_diffrn 1.578
_exptl_crystal_density_meas 1.60
_exptl_crystal_density_method 'floatation in bromoform and xylene'
_exptl_crystal_description prismatic
_exptl_crystal_F_000 288
_exptl_crystal_size_max .50
_exptl_crystal_size_mid .40
_exptl_crystal_size_min .15
_refine_diff_density_max .61
_refine_diff_density_min -.59
_refine_ls_extinction_method none
_refine_ls_goodness_of_fit_ref 1.04
_refine_ls_hydrogen_treatment refall
_refine_ls_matrix_type full
_refine_ls_number_parameters 184
_refine_ls_number_reflns 3537
_refine_ls_number_restraints 0
_refine_ls_restrained_S_all 1.04
_refine_ls_R_factor_all .037
_refine_ls_R_factor_gt .033
_refine_ls_shift/su_max <0.001
_refine_ls_shift/su_mean <0.001
_refine_ls_structure_factor_coef Fsqd
_refine_ls_weighting_details 'calc w = 1/[\s^2^(Fo^2^)+(0.0346P)^2^+0.3602P] where P = (Fo^2^+2Fc^2^)/3'
_refine_ls_weighting_scheme calc
_refine_ls_wR_factor_gt .080
_refine_ls_wR_factor_ref .083
_reflns_number_gt 3204
_reflns_number_total 3537
_reflns_threshold_expression I>2\s(I)
_cod_data_source_file ci6100.cif
_cod_data_source_block I
_cod_database_code 2200884
_cod_database_fobs_code 2200884

loop_
_symmetry_equiv_pos_as_xyz
'x, y, z'
'-x, -y, -z'

loop_
_atom_site_label
_atom_site_fract_x
_atom_site_fract_y
_atom_site_fract_z
_atom_site_U_iso_or_equiv
_atom_site_adp_type
_atom_site_calc_flag
_atom_site_refinement_flags
_atom_site_occupancy
_atom_site_disorder_assembly
_atom_site_disorder_group
_atom_site_type_symbol
Cl1 .30543(4) .87106(4) .82868(4) .03004(9) Uani d . 1 . . Cl
Cl2 .55245(5) 1.08232(6) .73112(7) .05368(15) Uani d . 1 . . Cl
Cl3 .47752(6) .72657(7) .59258(4) .05099(13) Uani d . 1 . . Cl
O1 .40290(13) .45980(12) .79978(11) .0270(2) Uani d . 1 . . O
O2 .23758(14) .54991(11) .97001(10) .02560(19) Uani d . 1 . . O
O3 .65035(13) .72929(12) .89273(11) .0263(2) Uani d . 1 . . O
O4 .83858(13) .92835(12) .85109(12) .0294(2) Uani d . 1 . . O
N .03102(15) .24810(14) .91265(12) .0222(2) Uani d . 1 . . N
C1 .26405(16) .44550(15) .86814(13) .0207(2) Uani d . 1 . . C
C2 .13296(17) .28081(15) .80351(13) .0214(2) Uani d . 1 . . C
C3 -.00515(18) .28336(17) .67831(14) .0261(2) Uani d . 1 . . C
C4 .0915(3) .2638(3) .55220(18) .0449(4) Uani d . 1 . . C
C5 -.1044(2) .4382(2) .70797(17) .0352(3) Uani d . 1 . . C
C6 .68459(17) .84578(14) .84195(13) .0202(2) Uani d . 1 . . C
C7 .51198(17) .88333(16) .75411(14) .0241(2) Uani d . 1 . . C
H10 .475(4) .559(3) .835(3) .056(7) Uiso d . 1 . . H
H1N .116(3) .251(2) .984(2) .035(5) Uiso d . 1 . . H
H2N -.033(3) .153(3) .885(2) .032(5) Uiso d . 1 . . H
H3N -.042(3) .328(2) .9425(19) .030(5) Uiso d . 1 . . H
H2 .206(3) .192(2) .7769(18) .023(4) Uiso d . 1 . . H
H3 -.101(3) .181(2) .659(2) .032(5) Uiso d . 1 . . H
H41 .182(4) .360(3) .565(3) .057(7) Uiso d . 1 . . H
H42 -.002(4) .248(3) .470(3) .067(8) Uiso d . 1 . . H
H43 .160(3) .169(3) .535(2) .045(6) Uiso d . 1 . . H
H51 -.195(3) .438(3) .631(2) .051(6) Uiso d . 1 . . H
H52 -.016(3) .537(3) .724(2) .047(6) Uiso d . 1 . . H
H53 -.169(3) .456(3) .788(2) .047(6) Uiso d . 1 . . H

loop_
_atom_site_aniso_label
_atom_site_aniso_U_11
_atom_site_aniso_U_22
_atom_site_aniso_U_33
_atom_site_aniso_U_12
_atom_site_aniso_U_13
_atom_site_aniso_U_23
Cl1 .02090(14) .02902(16) .0465(2) .00414(11) .01287(13) .01786(14)
Cl2 .02408(17) .0534(3) .1099(4) .00881(16) .0161(2) .0630(3)
Cl3 .0367(2) .0797(3) .02576(18) .0071(2) -.00067(14) .00196(19)
O1 .0187(4) .0204(4) .0395(5) -.0041(3) .0067(4) .0069(4)
O2 .0247(4) .0199(4) .0297(5) -.0032(3) .0026(3) .0067(3)
O3 .0211(4) .0214(4) .0364(5) -.0032(3) -.0021(4) .0138(4)
O4 .0190(4) .0226(4) .0448(6) -.0060(3) -.0015(4) .0132(4)
N .0190(5) .0177(5) .0296(5) -.0031(4) .0012(4) .0100(4)
C1 .0159(5) .0169(5) .0294(6) -.0006(4) .0001(4) .0098(4)
C2 .0165(5) .0166(5) .0301(6) -.0015(4) .0041(4) .0069(4)
C3 .0211(5) .0283(6) .0245(6) -.0049(5) .0019(4) .0049(5)
C4 .0385(9) .0610(12) .0300(8) -.0066(8) .0092(6) .0086(7)
C5 .0322(7) .0387(8) .0327(7) .0059(6) -.0069(6) .0127(6)
C6 .0180(5) .0153(5) .0248(5) -.0006(4) .0012(4) .0043(4)
C7 .0173(5) .0262(6) .0324(6) .0014(4) .0050(4) .0146(5)

loop_
_atom_type_symbol
_atom_type_description
_atom_type_scat_dispersion_real
_atom_type_scat_dispersion_imag
_atom_type_scat_source
C C .0033 .0016 'International Tables Vol C Tables 4.2.6.8 and 6.1.1.4'
H H .0000 .0000 'International Tables Vol C Tables 4.2.6.8 and 6.1.1.4'
N N .0061 .0033 'International Tables Vol C Tables 4.2.6.8 and 6.1.1.4'
O O .0106 .0060 'International Tables Vol C Tables 4.2.6.8 and 6.1.1.4'
Cl Cl .1484 .1585 'International Tables Vol C Tables 4.2.6.8 and 6.1.1.4'

loop_
_geom_angle_atom_site_label_1
_geom_angle_atom_site_label_2
_geom_angle_atom_site_label_3
_geom_angle
_geom_angle_publ_flag
C1 O1 H10 111.8(16) ?
C2 N H1N 108.5(13) ?
C2 N H2N 110.6(14) ?
H1N N H2N 108.0(18) ?
C2 N H3N 111.8(12) ?
H1N N H3N 106.9(18) ?
H2N N H3N 110.8(18) ?
O2 C1 O1 125.57(11) yes
O2 C1 C2 122.27(11) yes
O1 C1 C2 112.15(11) yes
N C2 C1 107.11(11) yes
N C2 C3 111.25(10) yes
C1 C2 C3 112.46(10) yes
N C2 H2 107.2(11) ?
C1 C2 H2 109.2(11) ?
C3 C2 H2 109.5(11) ?
C5 C3 C4 111.94(15) yes
C5 C3 C2 112.10(11) yes
C4 C3 C2 111.28(13) yes
C5 C3 H3 108.9(11) ?
C4 C3 H3 107.7(11) ?
C2 C3 H3 104.5(11) ?
C3 C4 H41 110.6(15) ?
C3 C4 H42 110.3(17) ?
H41 C4 H42 110(2) ?
C3 C4 H43 112.7(13) ?
H41 C4 H43 106(2) ?
H42 C4 H43 107(2) ?
C3 C5 H51 112.5(14) ?
C3 C5 H52 110.3(14) ?
H51 C5 H52 104.8(19) ?
C3 C5 H53 114.8(13) ?
H51 C5 H53 107.3(19) ?
H52 C5 H53 106.5(19) ?
O4 C6 O3 127.11(12) yes
O4 C6 C7 117.64(11) yes
O3 C6 C7 115.22(11) yes
C6 C7 Cl2 112.03(9) yes
C6 C7 Cl1 111.82(9) yes
Cl2 C7 Cl1 108.40(8) yes
C6 C7 Cl3 105.78(9) yes
Cl2 C7 Cl3 109.62(8) yes
Cl1 C7 Cl3 109.13(8) yes

loop_
_geom_bond_atom_site_label_1
_geom_bond_atom_site_label_2
_geom_bond_site_symmetry_2
_geom_bond_distance
_geom_bond_publ_flag
Cl1 C7 . 1.7747(14) yes
Cl2 C7 . 1.7580(14) yes
Cl3 C7 . 1.7749(17) yes
O1 C1 . 1.3150(16) yes
O1 H10 . .89(3) ?
O2 C1 . 1.2136(17) yes
O3 C6 . 1.2538(15) yes
O4 C6 . 1.2300(15) yes
N C2 . 1.4953(17) yes
N H1N . .89(2) ?
N H2N . .84(2) ?
N H3N . .90(2) ?
C1 C2 . 1.5197(17) yes
C2 C3 . 1.5320(19) yes
C2 H2 . .957(18) ?
C3 C5 . 1.525(2) yes
C3 C4 . 1.531(2) yes
C3 H3 . 1.00(2) ?
C4 H41 . .96(3) ?
C4 H42 . .98(3) ?
C4 H43 . .97(2) ?
C5 H51 . .96(2) ?
C5 H52 . .96(2) ?
C5 H53 . .98(2) ?
C6 C7 . 1.5578(18) yes

loop_
_geom_hbond_atom_site_label_D
_geom_hbond_atom_site_label_H
_geom_hbond_atom_site_label_A
_geom_hbond_site_symmetry_A
_geom_hbond_distance_DH
_geom_hbond_distance_HA
_geom_hbond_distance_DA
_geom_hbond_angle_DHA
O1 H10 O3 . .89(3) 1.72(3) 2.601(2) 169(2)
N H2N O4 1_445 .84(2) 1.93(2) 2.761(2) 169.6(19)
N H1N O3 2_667 .89(2) 1.94(2) 2.804(2) 163.6(19)
N H3N O2 2_567 .90(2) 2.00(2) 2.871(2) 162.5(17)

loop_
_geom_torsion_atom_site_label_1
_geom_torsion_atom_site_label_2
_geom_torsion_atom_site_label_3
_geom_torsion_atom_site_label_4
_geom_torsion
O2 C1 C2 N -22.42(16)
O1 C1 C2 N 158.59(10)
O2 C1 C2 C3 100.10(14)
O1 C1 C2 C3 -78.89(13)
N C2 C3 C5 70.86(14)
C1 C2 C3 C5 -49.30(15)
N C2 C3 C4 -162.91(13)
C1 C2 C3 C4 76.93(16)
O4 C6 C7 Cl2 -20.09(16)
O3 C6 C7 Cl2 161.92(10)
O4 C6 C7 Cl1 -142.02(11)
O3 C6 C7 Cl1 40.00(14)
O4 C6 C7 Cl3 99.30(12)
O3 C6 C7 Cl3 -78.68(12)
